data_4347255
loop_
_publ_author_name
'Dar, Aijaz A.'
'Bhat, Gulzar A.'
'Murugavel, Ramaswamy'

_publ_section_title
;
 Dimensionality Alteration and Intra- versus Inter-SBU Void Encapsulation
 in Zinc Phosphate Frameworks.
;
_journal_issue 11
_journal_name_full 'Inorganic chemistry'
_journal_page_first 5180
_journal_page_last 5190
_journal_paper_doi 10.1021/acs.inorgchem.5b02949
_journal_volume 55
_journal_year 2016
_chemical_absolute_configuration unk
_chemical_formula_moiety 'C34 H40 Cl2 N2 O9 P2 Zn2'
_chemical_formula_sum 'C34 H40 Cl2 N2 O9 P2 Zn2'
_chemical_formula_weight 884.26
_space_group_IT_number 92
_space_group_name_Hall 'P 4abw 2nw'
_space_group_name_H-M_alt 'P 41 21 2'
_symmetry_cell_setting tetragonal
_symmetry_space_group_name_H-M 'P 41 21 2'
_atom_sites_solution_hydrogens geom
_atom_sites_solution_primary direct
_atom_sites_solution_secondary difmap
_audit_creation_method SHELXL-97
_cell_angle_alpha 90.00
_cell_angle_beta 90.00
_cell_angle_gamma 90.00
_cell_formula_units_Z 8
_cell_length_a 15.7496(4)
_cell_length_b 15.7496(4)
_cell_length_c 35.867(2)
_cell_measurement_reflns_used 68638
_cell_measurement_temperature 293(2)
_cell_measurement_theta_max 25.00
_cell_measurement_theta_min 3.36
_cell_volume 8896.8(6)
_computing_cell_refinement 'CrystalClear-SM Expert 2.0 r4'
_computing_data_collection 'CrystalClear-SM Expert 2.0 r4 (Rigaku, 2009)'
_computing_data_reduction 'CrystalClear-SM Expert 2.0 r4'
_computing_molecular_graphics 'CrystalStructure 4.0 (Rigaku, 2010)'
_computing_publication_material 'CrystalStructure 4.0'
_computing_structure_refinement 'SHELXL97 (Sheldrick, 2008)'
_computing_structure_solution 'SHELXS86 (Sheldrick, 1985)'
_diffrn_ambient_temperature 293(2)
_diffrn_measured_fraction_theta_full 0.996
_diffrn_measured_fraction_theta_max 0.996
_diffrn_measurement_device_type 'Rigaku Saturn724+'
_diffrn_radiation_monochromator graphite
_diffrn_radiation_source 'fine-focus sealed tube'
_diffrn_radiation_type MoK\a
_diffrn_radiation_wavelength 0.71073
_diffrn_reflns_av_R_equivalents 0.0627
_diffrn_reflns_av_sigmaI/netI 0.0401
_diffrn_reflns_limit_h_max 18
_diffrn_reflns_limit_h_min -14
_diffrn_reflns_limit_k_max 18
_diffrn_reflns_limit_k_min -18
_diffrn_reflns_limit_l_max 42
_diffrn_reflns_limit_l_min -42
_diffrn_reflns_number 68737
_diffrn_reflns_theta_full 25.00
_diffrn_reflns_theta_max 25.00
_diffrn_reflns_theta_min 3.36
_exptl_absorpt_coefficient_mu 1.317
_exptl_absorpt_correction_T_max 0.8907
_exptl_absorpt_correction_T_min 0.8270
_exptl_absorpt_correction_type multi-scan
_exptl_absorpt_process_details 'NUMABS (Rigaku, 1999)'
_exptl_crystal_colour colorless
_exptl_crystal_density_diffrn 1.320
_exptl_crystal_density_method 'not measured'
_exptl_crystal_description spindle
_exptl_crystal_F_000 3632
_exptl_crystal_size_max 0.23
_exptl_crystal_size_mid 0.18
_exptl_crystal_size_min 0.13
_refine_diff_density_max 1.130
_refine_diff_density_min -0.353
_refine_diff_density_rms 0.090
_refine_ls_abs_structure_details 'Flack H D (1983), Acta Cryst. A39, 876-881'
_refine_ls_abs_structure_Flack 0.036(16)
_refine_ls_extinction_method none
_refine_ls_goodness_of_fit_ref 1.052
_refine_ls_hydrogen_treatment mixed
_refine_ls_matrix_type full
_refine_ls_number_parameters 460
_refine_ls_number_reflns 7823
_refine_ls_number_restraints 6
_refine_ls_restrained_S_all 1.051
_refine_ls_R_factor_all 0.0617
_refine_ls_R_factor_gt 0.0512
_refine_ls_shift/su_max 0.001
_refine_ls_shift/su_mean 0.000
_refine_ls_structure_factor_coef Fsqd
_refine_ls_weighting_details 'calc w=1/[\s^2^(Fo^2^)+(0.1017P)^2^+0.3007P] where P=(Fo^2^+2Fc^2^)/3'
_refine_ls_weighting_scheme calc
_refine_ls_wR_factor_gt 0.1451
_refine_ls_wR_factor_ref 0.1490
_reflns_number_gt 6516
_reflns_number_total 7823
_reflns_threshold_expression >2sigma(I)
_cod_data_source_file ic5b02949_si_002.cif
_cod_data_source_block rm346
_cod_depositor_comments
;
The following automatic conversions were performed:

data item '_exptl_absorpt_correction_type' value 'Multi-scan' was
changed to 'multi-scan' in accordance with the
/home/saulius/struct/COD-crude-data/automatic-downloads/DataCite-retrospective/ACS/depositions/lib/dictionaries/cif_core.dic
dictionary named 'cif_core.dic' version 2.4.2 last updated on
2011-04-26.

Automatic conversion script
Id: cif_fix_values 6909 2019-04-08 15:41:33Z antanas 
;
_cod_original_cell_volume 8896.9(6)
_cod_database_code 4347255
_shelxl_version_number 2013-3

loop_
_symmetry_equiv_pos_as_xyz
'x, y, z'
'-x, -y, z+1/2'
'x+1/2, -y+1/2, -z+3/4'
'-x+1/2, y+1/2, -z+1/4'
'-y, -x, -z+1/2'
'y, x, -z'
'y+1/2, -x+1/2, z+3/4'
'-y+1/2, x+1/2, z+1/4'

loop_
_atom_site_label
_atom_site_type_symbol
_atom_site_fract_x
_atom_site_fract_y
_atom_site_fract_z
_atom_site_U_iso_or_equiv
_atom_site_adp_type
_atom_site_occupancy
_atom_site_symmetry_multiplicity
_atom_site_calc_flag
_atom_site_refinement_flags
Zn1 Zn 0.81463(4) 0.10011(4) 0.695790(17) 0.03782(18) Uani 1 1 d .
Zn2 Zn 0.63379(4) 0.19475(4) 0.777658(18) 0.03756(18) Uani 1 1 d .
P1 P 0.76344(9) 0.04459(9) 0.77768(4) 0.0382(3) Uani 1 1 d .
P2 P 0.67826(9) 0.23983(9) 0.68918(4) 0.0392(3) Uani 1 1 d .
Cl2 Cl 0.24921(11) 0.15160(15) 0.69222(7) 0.0901(7) Uani 1 1 d .
Cl1 Cl 0.55100(18) -0.24999(16) 0.89561(8) 0.1151(10) Uani 1 1 d .
O6 O 0.7133(3) 0.3286(2) 0.69119(13) 0.0552(12) Uani 1 1 d .
O1 O 0.7574(2) -0.0523(2) 0.79199(10) 0.0427(9) Uani 1 1 d .
O2 O 0.7665(3) 0.0348(2) 0.73558(10) 0.0451(9) Uani 1 1 d .
O4 O 0.6009(3) 0.2469(3) 0.65994(11) 0.0492(10) Uani 1 1 d .
N1 N 0.8283(4) -0.0707(3) 0.66753(13) 0.0492(13) Uani 1 1 d .
O5 O 0.7404(3) 0.1791(3) 0.67167(11) 0.0484(10) Uani 1 1 d .
O3 O 0.6855(3) 0.0898(2) 0.79228(12) 0.0499(10) Uani 1 1 d .
O7 O 0.6412(3) 0.2083(3) 0.72502(11) 0.0540(11) Uani 1 1 d .
O9 O 0.8333(4) 0.0104(3) 0.65781(12) 0.0638(13) Uani 1 1 d U
O8 O 0.9209(3) 0.1538(3) 0.70715(12) 0.0516(11) Uani 1 1 d .
N2 N 0.5067(3) 0.1930(3) 0.78788(13) 0.0425(11) Uani 1 1 d .
C32 C 0.3334(3) 0.1836(4) 0.80576(16) 0.0442(14) Uani 1 1 d .
C13 C 0.5188(4) 0.2227(4) 0.66786(18) 0.0497(15) Uani 1 1 d .
C2 C 0.6306(4) -0.1278(4) 0.80353(19) 0.0534(16) Uani 1 1 d .
C27 C 0.2423(4) 0.1793(4) 0.81490(17) 0.0494(15) Uani 1 1 d .
C28 C 0.8740(5) -0.1872(4) 0.7049(2) 0.071(2) Uani 1 1 d .
H28 H 0.9078 -0.2079 0.7241 0.085 Uiso 1 1 calc R
C1 C 0.7035(3) -0.0892(3) 0.81749(17) 0.0420(14) Uani 1 1 d .
C29 C 0.8764(5) -0.1004(5) 0.6955(2) 0.073(2) Uani 1 1 d .
H29 H 0.9115 -0.0636 0.7087 0.088 Uiso 1 1 calc R
C10 C 0.6038(5) -0.1209(5) 0.7640(2) 0.068(2) Uani 1 1 d .
H10 H 0.6257 -0.0668 0.7545 0.082 Uiso 1 1 calc R
C26 C 0.7732(5) -0.2083(4) 0.65692(18) 0.0572(17) Uani 1 1 d .
H26 H 0.7377 -0.2439 0.6433 0.069 Uiso 1 1 calc R
C16 C 0.3542(4) 0.1781(5) 0.6818(2) 0.0625(18) Uani 1 1 d .
C14 C 0.4937(4) 0.1412(4) 0.6610(2) 0.0540(16) Uani 1 1 d .
C25 C 0.7758(5) -0.1228(4) 0.64786(18) 0.0598(18) Uani 1 1 d .
H25 H 0.7423 -0.1014 0.6287 0.072 Uiso 1 1 calc R
C6 C 0.7255(4) -0.0917(4) 0.85513(18) 0.0526(15) Uani 1 1 d .
C22 C 0.5545(4) 0.0719(5) 0.6462(2) 0.067(2) Uani 1 1 d .
H22 H 0.6071 0.1009 0.6391 0.081 Uiso 1 1 calc R
C34 C 0.4560(4) 0.1399(5) 0.7702(2) 0.066(2) Uani 1 1 d .
H34 H 0.4789 0.1046 0.7520 0.079 Uiso 1 1 calc R
C7 C 0.8026(6) -0.0443(6) 0.8707(2) 0.079(2) Uani 1 1 d .
H7 H 0.8419 -0.0351 0.8499 0.095 Uiso 1 1 calc R
C3 C 0.5838(4) -0.1802(4) 0.8295(2) 0.0605(19) Uani 1 1 d .
H3 H 0.5367 -0.2108 0.8214 0.073 Uiso 1 1 calc R
C15 C 0.4081(4) 0.1183(5) 0.6688(2) 0.0594(17) Uani 1 1 d .
H15 H 0.3895 0.0630 0.6650 0.071 Uiso 1 1 calc R
C4 C 0.6086(5) -0.1848(5) 0.8656(2) 0.068(2) Uani 1 1 d .
C33 C 0.3699(4) 0.1346(5) 0.7777(2) 0.073(2) Uani 1 1 d .
H33 H 0.3360 0.0979 0.7639 0.088 Uiso 1 1 calc R
C31 C 0.3884(4) 0.2370(5) 0.8249(2) 0.0642(19) Uani 1 1 d .
H31 H 0.3682 0.2697 0.8445 0.077 Uiso 1 1 calc R
C5 C 0.6785(5) -0.1419(5) 0.8793(2) 0.071(2) Uani 1 1 d .
H5 H 0.6937 -0.1465 0.9043 0.086 Uiso 1 1 calc R
C18 C 0.4642(4) 0.2851(4) 0.6809(2) 0.0638(19) Uani 1 1 d .
C30 C 0.4733(4) 0.2419(5) 0.8148(2) 0.0628(19) Uani 1 1 d .
H30 H 0.5082 0.2804 0.8271 0.075 Uiso 1 1 calc R
C17 C 0.3788(5) 0.2614(5) 0.6880(3) 0.075(2) Uani 1 1 d .
H17 H 0.3399 0.3012 0.6967 0.089 Uiso 1 1 calc R
C23 C 0.5207(6) 0.0265(7) 0.6102(2) 0.106(3) Uani 1 1 d .
H23A H 0.5066 0.0683 0.5917 0.159 Uiso 1 1 calc R
H23B H 0.4710 -0.0060 0.6162 0.159 Uiso 1 1 calc R
H23C H 0.5638 -0.0107 0.6006 0.159 Uiso 1 1 calc R
C19 C 0.4922(5) 0.3759(5) 0.6859(3) 0.092(3) Uani 1 1 d .
H19 H 0.5490 0.3747 0.6970 0.110 Uiso 1 1 calc R
C8 C 0.7837(9) 0.0349(7) 0.8857(3) 0.135(5) Uani 1 1 d .
H8A H 0.7523 0.0676 0.8678 0.202 Uiso 1 1 calc R
H8B H 0.8355 0.0639 0.8917 0.202 Uiso 1 1 calc R
H8C H 0.7503 0.0278 0.9078 0.202 Uiso 1 1 calc R
C9 C 0.8494(8) -0.0936(10) 0.8999(4) 0.179(8) Uani 1 1 d .
H9A H 0.8608 -0.1498 0.8908 0.268 Uiso 1 1 calc R
H9B H 0.8154 -0.0969 0.9220 0.268 Uiso 1 1 calc R
H9C H 0.9020 -0.0655 0.9055 0.268 Uiso 1 1 calc R
C12 C 0.5042(6) -0.1175(9) 0.7610(3) 0.136(5) Uani 1 1 d .
H12A H 0.4831 -0.0708 0.7755 0.204 Uiso 1 1 calc R
H12B H 0.4806 -0.1696 0.7702 0.204 Uiso 1 1 calc R
H12C H 0.4882 -0.1099 0.7354 0.204 Uiso 1 1 calc R
C24 C 0.5776(8) 0.0103(7) 0.6761(3) 0.121(4) Uani 1 1 d .
H24A H 0.6152 -0.0319 0.6662 0.182 Uiso 1 1 calc R
H24B H 0.5271 -0.0166 0.6853 0.182 Uiso 1 1 calc R
H24C H 0.6053 0.0399 0.6961 0.182 Uiso 1 1 calc R
C11 C 0.6408(9) -0.1901(9) 0.7403(3) 0.150(6) Uani 1 1 d .
H11A H 0.6227 -0.1827 0.7150 0.225 Uiso 1 1 calc R
H11B H 0.6217 -0.2443 0.7493 0.225 Uiso 1 1 calc R
H11C H 0.7016 -0.1877 0.7415 0.225 Uiso 1 1 calc R
C20 C 0.4380(9) 0.4283(7) 0.7104(3) 0.142(5) Uani 1 1 d .
H20A H 0.4622 0.4840 0.7127 0.213 Uiso 1 1 calc R
H20B H 0.4344 0.4023 0.7345 0.213 Uiso 1 1 calc R
H20C H 0.3822 0.4326 0.6998 0.213 Uiso 1 1 calc R
C21 C 0.4998(8) 0.4173(7) 0.6496(4) 0.142(5) Uani 1 1 d .
H21A H 0.5369 0.3847 0.6339 0.214 Uiso 1 1 calc R
H21B H 0.5228 0.4733 0.6528 0.214 Uiso 1 1 calc R
H21C H 0.4448 0.4212 0.6382 0.214 Uiso 1 1 calc R

loop_
_atom_site_aniso_label
_atom_site_aniso_U_11
_atom_site_aniso_U_22
_atom_site_aniso_U_33
_atom_site_aniso_U_23
_atom_site_aniso_U_13
_atom_site_aniso_U_12
Zn1 0.0419(4) 0.0261(3) 0.0454(3) 0.0017(3) 0.0007(3) -0.0022(3)
Zn2 0.0265(3) 0.0354(4) 0.0508(4) 0.0004(3) 0.0008(3) 0.0010(3)
P1 0.0358(8) 0.0259(7) 0.0527(8) 0.0067(6) 0.0033(7) -0.0003(6)
P2 0.0368(8) 0.0327(7) 0.0482(8) 0.0054(6) -0.0092(7) 0.0005(6)
Cl2 0.0372(9) 0.0939(15) 0.1393(19) -0.0155(14) 0.0027(11) 0.0016(10)
Cl1 0.1139(19) 0.0916(17) 0.140(2) 0.0454(16) 0.0666(18) -0.0093(14)
O6 0.051(3) 0.037(2) 0.078(3) 0.003(2) -0.014(2) 0.0010(19)
O1 0.040(2) 0.032(2) 0.055(2) 0.0118(17) 0.0144(18) 0.0019(17)
O2 0.051(2) 0.037(2) 0.048(2) 0.0083(17) -0.0005(19) -0.0053(19)
O4 0.041(2) 0.051(2) 0.056(2) 0.014(2) -0.0163(19) -0.008(2)
N1 0.076(4) 0.026(2) 0.045(3) 0.000(2) 0.003(3) 0.004(2)
O5 0.052(2) 0.041(2) 0.053(2) 0.0065(19) -0.004(2) 0.0048(19)
O3 0.045(2) 0.036(2) 0.068(3) 0.0070(19) 0.008(2) 0.0088(19)
O7 0.050(2) 0.061(3) 0.052(2) 0.004(2) -0.001(2) 0.003(2)
O9 0.108(4) 0.030(2) 0.053(2) 0.0025(19) 0.013(3) -0.001(2)
O8 0.037(2) 0.045(2) 0.073(3) -0.003(2) 0.007(2) -0.0042(18)
N2 0.027(2) 0.044(3) 0.056(3) -0.001(2) -0.003(2) 0.003(2)
C32 0.030(3) 0.054(4) 0.048(3) 0.000(3) -0.003(2) 0.005(3)
C13 0.037(3) 0.057(4) 0.055(4) 0.008(3) -0.016(3) -0.006(3)
C2 0.046(3) 0.040(3) 0.074(4) -0.002(3) 0.017(3) -0.005(3)
C27 0.031(3) 0.054(4) 0.063(4) -0.003(3) -0.008(3) 0.007(3)
C28 0.086(5) 0.034(3) 0.092(5) 0.011(3) -0.039(4) -0.005(4)
C1 0.033(3) 0.030(3) 0.063(4) 0.008(3) 0.011(3) 0.000(2)
C29 0.075(5) 0.052(4) 0.092(5) -0.011(4) -0.015(5) -0.004(4)
C10 0.057(4) 0.062(5) 0.084(5) 0.004(4) -0.005(4) -0.014(4)
C26 0.077(5) 0.038(4) 0.056(4) -0.003(3) -0.010(3) -0.005(3)
C16 0.033(3) 0.067(5) 0.088(5) -0.007(4) -0.011(3) 0.005(3)
C14 0.040(3) 0.050(4) 0.072(4) -0.008(3) -0.013(3) 0.004(3)
C25 0.090(5) 0.039(4) 0.050(4) -0.009(3) -0.013(3) 0.009(3)
C6 0.044(4) 0.053(4) 0.060(4) 0.003(3) 0.009(3) 0.004(3)
C22 0.045(4) 0.070(5) 0.088(5) -0.010(4) 0.010(4) -0.011(3)
C34 0.035(3) 0.087(5) 0.075(5) -0.023(4) 0.004(3) -0.007(3)
C7 0.088(6) 0.086(6) 0.064(5) 0.009(4) -0.004(4) -0.013(5)
C3 0.041(4) 0.042(4) 0.098(6) 0.009(4) 0.018(3) -0.007(3)
C15 0.037(3) 0.061(4) 0.081(5) -0.006(4) -0.006(3) -0.002(3)
C4 0.069(5) 0.056(4) 0.080(5) 0.028(4) 0.031(4) 0.011(4)
C33 0.047(4) 0.098(6) 0.074(5) -0.042(5) -0.001(4) -0.010(4)
C31 0.036(3) 0.063(4) 0.094(5) -0.024(4) 0.002(3) 0.003(3)
C5 0.074(5) 0.084(6) 0.056(4) 0.014(4) 0.015(4) 0.002(5)
C18 0.050(4) 0.044(4) 0.098(5) -0.001(4) -0.014(4) 0.005(3)
C30 0.028(3) 0.059(4) 0.101(5) -0.024(4) 0.000(3) -0.005(3)
C17 0.052(4) 0.052(4) 0.119(7) -0.003(4) -0.018(4) 0.013(3)
C23 0.082(6) 0.147(10) 0.088(6) -0.041(6) 0.001(5) -0.031(6)
C19 0.049(4) 0.060(5) 0.167(10) -0.010(6) 0.006(5) 0.002(4)
C8 0.169(13) 0.108(9) 0.128(9) -0.034(8) 0.004(8) -0.056(8)
C9 0.145(11) 0.226(17) 0.166(12) 0.076(12) -0.093(10) -0.106(12)
C12 0.061(6) 0.224(14) 0.124(8) 0.030(9) -0.024(6) -0.016(7)
C24 0.124(9) 0.102(8) 0.138(9) -0.009(7) -0.001(7) 0.067(7)
C11 0.190(14) 0.173(13) 0.088(7) -0.021(8) -0.028(8) 0.080(11)
C20 0.167(13) 0.086(8) 0.172(12) -0.020(8) -0.037(10) -0.012(8)
C21 0.127(10) 0.083(8) 0.217(15) 0.051(9) 0.047(10) 0.000(7)

loop_
_atom_type_symbol
_atom_type_description
_atom_type_scat_dispersion_real
_atom_type_scat_dispersion_imag
_atom_type_scat_source
C C 0.0033 0.0016 'International Tables Vol C Tables 4.2.6.8 and 6.1.1.4'
H H 0.0000 0.0000 'International Tables Vol C Tables 4.2.6.8 and 6.1.1.4'
N N 0.0061 0.0033 'International Tables Vol C Tables 4.2.6.8 and 6.1.1.4'
O O 0.0106 0.0060 'International Tables Vol C Tables 4.2.6.8 and 6.1.1.4'
P P 0.1023 0.0942 'International Tables Vol C Tables 4.2.6.8 and 6.1.1.4'
Zn Zn 0.2839 1.4301 'International Tables Vol C Tables 4.2.6.8 and 6.1.1.4'
Cl Cl 0.1484 0.1585 'International Tables Vol C Tables 4.2.6.8 and 6.1.1.4'

loop_
_geom_angle_atom_site_label_1
_geom_angle_atom_site_label_2
_geom_angle_atom_site_label_3
_geom_angle
_geom_angle_site_symmetry_1
_geom_angle_site_symmetry_3
O5 Zn1 O2 116.37(18) . .
O5 Zn1 O8 110.01(18) . .
O2 Zn1 O8 115.07(18) . .
O5 Zn1 O9 104.04(19) . .
O2 Zn1 O9 100.84(17) . .
O8 Zn1 O9 109.3(2) . .
O7 Zn2 O3 110.00(19) . .
O7 Zn2 O6 118.25(19) . 5_666
O3 Zn2 O6 111.05(19) . 5_666
O7 Zn2 N2 103.91(19) . .
O3 Zn2 N2 110.96(19) . .
O6 Zn2 N2 102.03(18) 5_666 .
O3 P1 O8 113.9(2) . 5_666
O3 P1 O2 114.7(2) . .
O8 P1 O2 111.5(2) 5_666 .
O3 P1 O1 106.7(2) . .
O8 P1 O1 106.0(2) 5_666 .
O2 P1 O1 102.8(2) . .
O7 P2 O6 114.2(3) . .
O7 P2 O5 113.6(2) . .
O6 P2 O5 111.8(3) . .
O7 P2 O4 106.7(2) . .
O6 P2 O4 104.2(2) . .
O5 P2 O4 105.3(2) . .
P2 O6 Zn2 126.2(3) . 5_666
C1 O1 P1 130.3(3) . .
P1 O2 Zn1 134.3(2) . .
C13 O4 P2 123.8(4) . .
O9 N1 C29 119.9(6) . .
O9 N1 C25 118.7(5) . .
C29 N1 C25 121.3(5) . .
P2 O5 Zn1 128.4(2) . .
P1 O3 Zn2 131.0(2) . .
P2 O7 Zn2 155.9(3) . .
N1 O9 Zn1 119.7(3) . .
P1 O8 Zn1 140.3(3) 5_666 .
C34 N2 C30 118.2(5) . .
C34 N2 Zn2 121.1(4) . .
C30 N2 Zn2 120.5(4) . .
C33 C32 C31 115.8(6) . .
C33 C32 C27 122.5(6) . .
C31 C32 C27 121.7(6) . .
C14 C13 O4 119.7(6) . .
C14 C13 C18 123.1(6) . .
O4 C13 C18 117.1(6) . .
C1 C2 C3 116.0(6) . .
C1 C2 C10 123.1(6) . .
C3 C2 C10 120.8(6) . .
C26 C27 C28 117.4(6) 5_566 5_566
C26 C27 C32 121.4(6) 5_566 .
C28 C27 C32 121.2(6) 5_566 .
C27 C28 C29 119.8(7) 5_656 .
C27 C28 H28 120.1 5_656 .
C29 C28 H28 120.1 . .
O1 C1 C6 120.1(5) . .
O1 C1 C2 117.0(5) . .
C6 C1 C2 122.7(5) . .
N1 C29 C28 120.1(7) . .
N1 C29 H29 119.9 . .
C28 C29 H29 119.9 . .
C2 C10 C11 112.2(7) . .
C2 C10 C12 110.7(7) . .
C11 C10 C12 111.9(9) . .
C2 C10 H10 107.3 . .
C11 C10 H10 107.3 . .
C12 C10 H10 107.3 . .
C27 C26 C25 122.5(6) 5_656 .
C27 C26 H26 118.7 5_656 .
C25 C26 H26 118.7 . .
C15 C16 C17 122.7(7) . .
C15 C16 Cl2 120.2(6) . .
C17 C16 Cl2 117.1(6) . .
C13 C14 C15 118.5(6) . .
C13 C14 C22 123.0(6) . .
C15 C14 C22 118.4(6) . .
N1 C25 C26 118.9(6) . .
N1 C25 H25 120.6 . .
C26 C25 H25 120.6 . .
C5 C6 C1 119.3(6) . .
C5 C6 C7 118.3(6) . .
C1 C6 C7 122.4(6) . .
C24 C22 C14 111.2(7) . .
C24 C22 C23 112.2(8) . .
C14 C22 C23 113.3(7) . .
C24 C22 H22 106.6 . .
C14 C22 H22 106.6 . .
C23 C22 H22 106.6 . .
N2 C34 C33 122.4(7) . .
N2 C34 H34 118.8 . .
C33 C34 H34 118.8 . .
C8 C7 C9 107.4(10) . .
C8 C7 C6 114.1(9) . .
C9 C7 C6 113.1(8) . .
C8 C7 H7 107.3 . .
C9 C7 H7 107.3 . .
C6 C7 H7 107.3 . .
C4 C3 C2 119.9(6) . .
C4 C3 H3 120.0 . .
C2 C3 H3 120.0 . .
C16 C15 C14 119.1(7) . .
C16 C15 H15 120.5 . .
C14 C15 H15 120.5 . .
C3 C4 C5 123.0(6) . .
C3 C4 Cl1 118.2(6) . .
C5 C4 Cl1 118.8(6) . .
C34 C33 C32 120.8(6) . .
C34 C33 H33 119.6 . .
C32 C33 H33 119.6 . .
C30 C31 C32 120.5(6) . .
C30 C31 H31 119.8 . .
C32 C31 H31 119.8 . .
C4 C5 C6 118.7(7) . .
C4 C5 H5 120.7 . .
C6 C5 H5 120.7 . .
C13 C18 C17 117.5(6) . .
C13 C18 C19 122.1(7) . .
C17 C18 C19 120.3(7) . .
N2 C30 C31 122.2(6) . .
N2 C30 H30 118.9 . .
C31 C30 H30 118.9 . .
C16 C17 C18 119.0(7) . .
C16 C17 H17 120.5 . .
C18 C17 H17 120.5 . .
C22 C23 H23A 109.5 . .
C22 C23 H23B 109.5 . .
H23A C23 H23B 109.5 . .
C22 C23 H23C 109.5 . .
H23A C23 H23C 109.5 . .
H23B C23 H23C 109.5 . .
C21 C19 C20 109.1(9) . .
C21 C19 C18 110.0(9) . .
C20 C19 C18 115.6(8) . .
C21 C19 H19 107.3 . .
C20 C19 H19 107.3 . .
C18 C19 H19 107.3 . .
C7 C8 H8A 109.5 . .
C7 C8 H8B 109.5 . .
H8A C8 H8B 109.5 . .
C7 C8 H8C 109.5 . .
H8A C8 H8C 109.5 . .
H8B C8 H8C 109.5 . .
C7 C9 H9A 109.5 . .
C7 C9 H9B 109.5 . .
H9A C9 H9B 109.5 . .
C7 C9 H9C 109.5 . .
H9A C9 H9C 109.5 . .
H9B C9 H9C 109.5 . .
C10 C12 H12A 109.5 . .
C10 C12 H12B 109.5 . .
H12A C12 H12B 109.5 . .
C10 C12 H12C 109.5 . .
H12A C12 H12C 109.5 . .
H12B C12 H12C 109.5 . .
C22 C24 H24A 109.5 . .
C22 C24 H24B 109.5 . .
H24A C24 H24B 109.5 . .
C22 C24 H24C 109.5 . .
H24A C24 H24C 109.5 . .
H24B C24 H24C 109.5 . .
C10 C11 H11A 109.5 . .
C10 C11 H11B 109.5 . .
H11A C11 H11B 109.5 . .
C10 C11 H11C 109.5 . .
H11A C11 H11C 109.5 . .
H11B C11 H11C 109.5 . .
C19 C20 H20A 109.5 . .
C19 C20 H20B 109.5 . .
H20A C20 H20B 109.5 . .
C19 C20 H20C 109.5 . .
H20A C20 H20C 109.5 . .
H20B C20 H20C 109.5 . .
C19 C21 H21A 109.5 . .
C19 C21 H21B 109.5 . .
H21A C21 H21B 109.5 . .
C19 C21 H21C 109.5 . .
H21A C21 H21C 109.5 . .
H21B C21 H21C 109.5 . .

loop_
_geom_bond_atom_site_label_1
_geom_bond_atom_site_label_2
_geom_bond_distance
_geom_bond_site_symmetry_2
Zn1 O5 1.913(4) .
Zn1 O2 1.916(4) .
Zn1 O8 1.920(4) .
Zn1 O9 1.984(4) .
Zn2 O7 1.904(4) .
Zn2 O3 1.916(4) .
Zn2 O6 1.922(4) 5_666
Zn2 N2 2.035(4) .
P1 O3 1.512(4) .
P1 O8 1.513(4) 5_666
P1 O2 1.518(4) .
P1 O1 1.613(4) .
P2 O7 1.497(4) .
P2 O6 1.505(4) .
P2 O5 1.507(4) .
P2 O4 1.611(4) .
Cl2 C16 1.747(7) .
Cl1 C4 1.743(7) .
O6 Zn2 1.922(4) 5_666
O1 C1 1.376(6) .
O4 C13 1.378(7) .
N1 O9 1.327(6) .
N1 C29 1.342(9) .
N1 C25 1.362(8) .
O8 P1 1.513(4) 5_666
N2 C34 1.320(8) .
N2 C30 1.343(8) .
C32 C33 1.391(9) .
C32 C31 1.388(9) .
C32 C27 1.474(8) .
C13 C14 1.365(9) .
C13 C18 1.386(9) .
C2 C1 1.393(9) .
C2 C3 1.446(9) .
C2 C10 1.482(10) .
C27 C26 1.367(9) 5_566
C27 C28 1.400(9) 5_566
C28 C27 1.400(9) 5_656
C28 C29 1.409(10) .
C28 H28 0.9300 .
C1 C6 1.394(9) .
C29 H29 0.9300 .
C10 C11 1.501(12) .
C10 C12 1.572(12) .
C10 H10 0.9800 .
C26 C27 1.367(9) 5_656
C26 C25 1.385(9) .
C26 H26 0.9300 .
C16 C15 1.349(10) .
C16 C17 1.386(10) .
C14 C15 1.423(9) .
C14 C22 1.547(10) .
C25 H25 0.9300 .
C6 C5 1.387(9) .
C6 C7 1.531(10) .
C22 C24 1.492(12) .
C22 C23 1.570(11) .
C22 H22 0.9800 .
C34 C33 1.385(9) .
C34 H34 0.9300 .
C7 C8 1.390(12) .
C7 C9 1.498(14) .
C7 H7 0.9800 .
C3 C4 1.353(10) .
C3 H3 0.9300 .
C15 H15 0.9300 .
C4 C5 1.383(11) .
C33 H33 0.9300 .
C31 C30 1.387(9) .
C31 H31 0.9300 .
C5 H5 0.9300 .
C18 C17 1.419(10) .
C18 C19 1.507(10) .
C30 H30 0.9300 .
C17 H17 0.9300 .
C23 H23A 0.9600 .
C23 H23B 0.9600 .
C23 H23C 0.9600 .
C19 C21 1.461(14) .
C19 C20 1.476(14) .
C19 H19 0.9800 .
C8 H8A 0.9600 .
C8 H8B 0.9600 .
C8 H8C 0.9600 .
C9 H9A 0.9600 .
C9 H9B 0.9600 .
C9 H9C 0.9600 .
C12 H12A 0.9600 .
C12 H12B 0.9600 .
C12 H12C 0.9600 .
C24 H24A 0.9600 .
C24 H24B 0.9600 .
C24 H24C 0.9600 .
C11 H11A 0.9600 .
C11 H11B 0.9600 .
C11 H11C 0.9600 .
C20 H20A 0.9600 .
C20 H20B 0.9600 .
C20 H20C 0.9600 .
C21 H21A 0.9600 .
C21 H21B 0.9600 .
C21 H21C 0.9600 .

loop_
_geom_torsion_atom_site_label_1
_geom_torsion_atom_site_label_2
_geom_torsion_atom_site_label_3
_geom_torsion_atom_site_label_4
_geom_torsion
_geom_torsion_site_symmetry_1
_geom_torsion_site_symmetry_4
O7 P2 O6 Zn2 62.0(4) . 5_666
O5 P2 O6 Zn2 -68.8(4) . 5_666
O4 P2 O6 Zn2 178.0(3) . 5_666
O3 P1 O1 C1 -10.6(6) . .
O8 P1 O1 C1 111.2(5) 5_666 .
O2 P1 O1 C1 -131.6(5) . .
O3 P1 O2 Zn1 93.0(4) . .
O8 P1 O2 Zn1 -38.3(4) 5_666 .
O1 P1 O2 Zn1 -151.6(3) . .
O5 Zn1 O2 P1 -94.8(4) . .
O8 Zn1 O2 P1 36.0(4) . .
O9 Zn1 O2 P1 153.4(4) . .
O7 P2 O4 C13 -3.2(6) . .
O6 P2 O4 C13 -124.4(5) . .
O5 P2 O4 C13 117.8(5) . .
O7 P2 O5 Zn1 -31.1(4) . .
O6 P2 O5 Zn1 100.0(3) . .
O4 P2 O5 Zn1 -147.5(3) . .
O2 Zn1 O5 P2 44.3(4) . .
O8 Zn1 O5 P2 -88.9(3) . .
O9 Zn1 O5 P2 154.2(3) . .
O8 P1 O3 Zn2 80.8(4) 5_666 .
O2 P1 O3 Zn2 -49.4(4) . .
O1 P1 O3 Zn2 -162.6(3) . .
O7 Zn2 O3 P1 37.1(4) . .
O6 Zn2 O3 P1 -95.7(4) 5_666 .
N2 Zn2 O3 P1 151.5(3) . .
O6 P2 O7 Zn2 -37.4(8) . .
O5 P2 O7 Zn2 92.5(8) . .
O4 P2 O7 Zn2 -151.9(7) . .
O3 Zn2 O7 P2 -96.5(7) . .
O6 Zn2 O7 P2 32.5(8) 5_666 .
N2 Zn2 O7 P2 144.7(7) . .
C29 N1 O9 Zn1 -55.3(8) . .
C25 N1 O9 Zn1 126.8(5) . .
O5 Zn1 O9 N1 -134.2(5) . .
O2 Zn1 O9 N1 -13.3(5) . .
O8 Zn1 O9 N1 108.3(5) . .
O5 Zn1 O8 P1 42.8(5) . 5_666
O2 Zn1 O8 P1 -91.0(4) . 5_666
O9 Zn1 O8 P1 156.4(4) . 5_666
O7 Zn2 N2 C34 53.6(6) . .
O3 Zn2 N2 C34 -64.6(6) . .
O6 Zn2 N2 C34 177.1(5) 5_666 .
O7 Zn2 N2 C30 -131.2(5) . .
O3 Zn2 N2 C30 110.6(5) . .
O6 Zn2 N2 C30 -7.8(5) 5_666 .
P2 O4 C13 C14 -89.6(7) . .
P2 O4 C13 C18 93.5(6) . .
C33 C32 C27 C26 178.7(7) . 5_566
C31 C32 C27 C26 -1.1(10) . 5_566
C33 C32 C27 C28 -1.0(10) . 5_566
C31 C32 C27 C28 179.2(7) . 5_566
P1 O1 C1 C6 -89.6(6) . .
P1 O1 C1 C2 94.6(6) . .
C3 C2 C1 O1 168.2(5) . .
C10 C2 C1 O1 -8.3(9) . .
C3 C2 C1 C6 -7.5(9) . .
C10 C2 C1 C6 176.0(6) . .
O9 N1 C29 C28 -177.2(7) . .
C25 N1 C29 C28 0.5(11) . .
C27 C28 C29 N1 -0.5(13) 5_656 .
C1 C2 C10 C11 89.6(10) . .
C3 C2 C10 C11 -86.7(10) . .
C1 C2 C10 C12 -144.7(8) . .
C3 C2 C10 C12 39.0(10) . .
O4 C13 C14 C15 -178.8(6) . .
C18 C13 C14 C15 -2.1(10) . .
O4 C13 C14 C22 2.8(10) . .
C18 C13 C14 C22 179.4(7) . .
O9 N1 C25 C26 177.2(6) . .
C29 N1 C25 C26 -0.6(10) . .
C27 C26 C25 N1 0.6(11) 5_656 .
O1 C1 C6 C5 -168.6(6) . .
C2 C1 C6 C5 7.0(10) . .
O1 C1 C6 C7 8.5(9) . .
C2 C1 C6 C7 -175.9(6) . .
C13 C14 C22 C24 105.9(9) . .
C15 C14 C22 C24 -72.5(9) . .
C13 C14 C22 C23 -126.6(8) . .
C15 C14 C22 C23 55.0(9) . .
C30 N2 C34 C33 1.8(11) . .
Zn2 N2 C34 C33 177.0(6) . .
C5 C6 C7 C8 -87.2(10) . .
C1 C6 C7 C8 95.7(9) . .
C5 C6 C7 C9 36.0(12) . .
C1 C6 C7 C9 -141.1(9) . .
C1 C2 C3 C4 4.3(9) . .
C10 C2 C3 C4 -179.1(7) . .
C17 C16 C15 C14 -0.1(12) . .
Cl2 C16 C15 C14 -179.1(6) . .
C13 C14 C15 C16 1.5(11) . .
C22 C14 C15 C16 180.0(7) . .
C2 C3 C4 C5 -0.7(11) . .
C2 C3 C4 Cl1 -179.1(5) . .
N2 C34 C33 C32 -2.6(13) . .
C31 C32 C33 C34 0.4(11) . .
C27 C32 C33 C34 -179.4(7) . .
C33 C32 C31 C30 2.4(11) . .
C27 C32 C31 C30 -177.7(7) . .
C3 C4 C5 C6 0.0(12) . .
Cl1 C4 C5 C6 178.4(6) . .
C1 C6 C5 C4 -3.0(11) . .
C7 C6 C5 C4 179.8(7) . .
C14 C13 C18 C17 1.3(11) . .
O4 C13 C18 C17 178.0(7) . .
C14 C13 C18 C19 -176.1(8) . .
O4 C13 C18 C19 0.7(11) . .
C34 N2 C30 C31 1.2(11) . .
Zn2 N2 C30 C31 -174.1(6) . .
C32 C31 C30 N2 -3.4(12) . .
C15 C16 C17 C18 -0.8(12) . .
Cl2 C16 C17 C18 178.2(6) . .
C13 C18 C17 C16 0.2(12) . .
C19 C18 C17 C16 177.6(8) . .
C13 C18 C19 C21 74.3(10) . .
C17 C18 C19 C21 -103.0(10) . .
C13 C18 C19 C20 -161.6(9) . .
C17 C18 C19 C20 21.1(14) . .

loop_
_platon_squeeze_void_nr
_platon_squeeze_void_average_x
_platon_squeeze_void_average_y
_platon_squeeze_void_average_z
_platon_squeeze_void_volume
_platon_squeeze_void_count_electrons
_platon_squeeze_void_content
1 -0.297 0.703 0.000 429 29 ' '
2 -0.203 0.203 0.250 429 29 ' '
3 0.297 0.297 0.500 429 29 ' '
4 0.203 0.797 0.750 429 29 ' '
